data_8107062
loop_
_publ_author_name
'Jia, Guo-Kai'
'Yuan, Lin'
'Zhang, Min'
'Yuan, Xian-You'

_publ_section_title
;
 Crystal structure of 2-(4-Bromophenyl)-5-ethyl-1,3-dioxane-5-carboxylic
 acid, C13H15BrO4
;
_journal_issue 3
_journal_name_full 'Zeitschrift f\"ur Kristallographie - New Crystal Structures'
_journal_page_first 959
_journal_page_last 960
_journal_paper_doi 10.1515/ncrs-2016-0021
_journal_volume 231
_journal_year 2016
_chemical_formula_moiety 'C13 H15 Br O4'
_chemical_formula_sum 'C13 H15 Br O4'
_chemical_formula_weight 315.17
_space_group_crystal_system monoclinic
_space_group_IT_number 14
_space_group_name_Hall '-P 2yn'
_space_group_name_H-M_alt 'P 1 21/n 1'
_symmetry_Int_Tables_number 14
_cell_angle_alpha 90
_cell_angle_beta 92.556(3)
_cell_angle_gamma 90
_cell_formula_units_Z 8
_cell_length_a 12.872(4)
_cell_length_b 8.311(2)
_cell_length_c 24.598(7)
_cell_measurement_reflns_used 9646
_cell_measurement_temperature 296(2)
_cell_measurement_theta_max 26.65
_cell_measurement_theta_min 2.45
_cell_volume 2628.9(13)
_computing_cell_refinement 'Bruker SAINT'
_computing_data_collection 'Bruker APEX2'
_computing_data_reduction 'Bruker SAINT'
_computing_molecular_graphics 'Olex2 (Dolomanov et al., 2009)'
_computing_publication_material 'Olex2 (Dolomanov et al., 2009)'
_computing_structure_refinement 'olex2.refine (Bourhis et al., 2015)'
_computing_structure_solution 'SHELXS-97 (Sheldrick, 2008)'
_diffrn_ambient_temperature 296.15
_diffrn_measured_fraction_theta_full 0.9978
_diffrn_measured_fraction_theta_max 0.9978
_diffrn_measurement_device_type 'Bruker APEX-II CCD'
_diffrn_measurement_method '\f and \w scans'
_diffrn_radiation_monochromator graphite
_diffrn_radiation_type 'Mo K\a'
_diffrn_radiation_wavelength 0.71073
_diffrn_reflns_av_R_equivalents 0.0326
_diffrn_reflns_av_unetI/netI 0.0265
_diffrn_reflns_limit_h_max 16
_diffrn_reflns_limit_h_min -16
_diffrn_reflns_limit_k_max 10
_diffrn_reflns_limit_k_min -10
_diffrn_reflns_limit_l_max 31
_diffrn_reflns_limit_l_min -31
_diffrn_reflns_number 27785
_diffrn_reflns_theta_full 25.0065
_diffrn_reflns_theta_max 25.01
_diffrn_reflns_theta_min 3.01
_diffrn_standards_number 0
_exptl_absorpt_coefficient_mu 3.131
_exptl_absorpt_correction_T_max 0.4340
_exptl_absorpt_correction_T_min 0.3462
_exptl_absorpt_correction_type multi-scan
_exptl_crystal_colour colorless
_exptl_crystal_density_diffrn 1.5924
_exptl_crystal_density_meas .
_exptl_crystal_density_method 'not measured'
_exptl_crystal_description block
_exptl_crystal_F_000 1278.4709
_exptl_crystal_size_max 0.43
_exptl_crystal_size_mid 0.37
_exptl_crystal_size_min 0.32
_refine_diff_density_max 0.4714
_refine_diff_density_min -0.9354
_refine_diff_density_rms 0.1121
_refine_ls_d_res_high 0.8407
_refine_ls_d_res_low 6.7577
_refine_ls_goodness_of_fit_ref 1.0454
_refine_ls_hydrogen_treatment mixed
_refine_ls_matrix_type full
_refine_ls_number_constraints 50
_refine_ls_number_parameters 328
_refine_ls_number_reflns 4613
_refine_ls_number_restraints 0
_refine_ls_restrained_S_all 1.0454
_refine_ls_R_factor_all 0.0454
_refine_ls_R_factor_gt 0.0357
_refine_ls_shift/su_max 0.0000
_refine_ls_shift/su_mean 0.0000
_refine_ls_structure_factor_coef Fsqd
_refine_ls_weighting_details 'w=1/[\s^2^(Fo^2^)+(0.0506P)^2^+1.3557P] where P=(Fo^2^+2Fc^2^)/3'
_refine_ls_weighting_scheme calc
_refine_ls_wR_factor_gt 0.0874
_refine_ls_wR_factor_ref 0.0932
_reflns_Friedel_coverage 0.0
_reflns_limit_h_max 13
_reflns_limit_h_min -15
_reflns_limit_k_max 9
_reflns_limit_k_min 0
_reflns_limit_l_max 29
_reflns_limit_l_min -12
_reflns_number_gt 3860
_reflns_number_total 4613
_reflns_threshold_expression I>=2u(I)
_cod_data_source_file suppl_ncrs-2016-0021_suppl.cif
_cod_data_source_block 1
_cod_original_cell_volume 2629.0(13)
_cod_original_sg_symbol_Hall '-P 2ybc (x-z,y,z)'
_cod_database_code 8107062
_olex2_refinement_description
;
1. Fixed Uiso
 At 1.2 times of:
  All C(H) groups, All C(H,H) groups
 At 1.5 times of:
  All C(H,H,H) groups, All O(H) groups
2.a Ternary CH refined with riding coordinates:
 C7(H7), C20(H20)
2.b Secondary CH2 refined with riding coordinates:
 C22(H22a,H22b), C21(H21a,H21b), C8(H8a,H8b), C9(H9a,H9b), C11(H11a,H11b),
 C24(H24a,H24b)
2.c Aromatic/amide H refined with riding coordinates:
 C4(H4), C15(H15), C16(H16), C6(H6), C3(H3), C2(H2), C18(H18), C19(H19)
2.d Idealised Me refined as rotating group:
 C25(H25a,H25b,H25c), C12(H12a,H12b,H12c)
2.e Idealised tetrahedral OH refined as rotating group:
 O4(H4a), O8(H8)
;
_olex2_submission_special_instructions 'No special instructions were received'

loop_
_space_group_symop_id
_space_group_symop_operation_xyz
1 x,y,z
2 -x+1/2,y+1/2,-z+1/2
3 -x,-y,-z
4 x-1/2,-y-1/2,z-1/2

loop_
_atom_site_label
_atom_site_type_symbol
_atom_site_fract_x
_atom_site_fract_y
_atom_site_fract_z
_atom_site_U_iso_or_equiv
_atom_site_adp_type
_atom_site_occupancy
_atom_site_refinement_flags_posn
Br2 Br 1.61659(3) 0.37502(5) 0.133099(13) 0.07253(15) Uani 1.000000 .
Br1 Br 0.13350(2) 0.72644(5) 0.103814(16) 0.07055(14) Uani 1.000000 .
C26 C 0.93542(17) 0.3361(3) 0.17355(9) 0.0308(5) Uani 1.000000 .
C7 C 0.5835(2) 0.8453(3) 0.03997(10) 0.0390(6) Uani 1.000000 .
H7 H 0.5815(2) 0.9342(3) 0.01378(10) 0.0468(7) Uiso 1.000000 R
C13 C 0.83030(18) 0.6693(3) 0.07657(9) 0.0321(5) Uani 1.000000 .
C14 C 1.4856(2) 0.3238(3) 0.16068(10) 0.0421(6) Uani 1.000000 .
C23 C 0.96966(19) 0.2004(3) 0.21137(9) 0.0346(5) Uani 1.000000 .
C10 C 0.7990(2) 0.8034(3) 0.03775(10) 0.0364(5) Uani 1.000000 .
C4 C 0.4365(2) 0.8849(3) 0.10218(11) 0.0468(7) Uani 1.000000 .
H4 H 0.4797(2) 0.9511(3) 0.12369(11) 0.0562(8) Uiso 1.000000 R
C15 C 1.4800(2) 0.2256(3) 0.20544(11) 0.0426(6) Uani 1.000000 .
H15 H 1.5403(2) 0.1880(3) 0.22342(11) 0.0512(7) Uiso 1.000000 R
C22 C 1.0400(2) 0.2626(3) 0.25812(9) 0.0387(6) Uani 1.000000 .
H22a H 1.0067(2) 0.3533(3) 0.27507(9) 0.0464(7) Uiso 1.000000 R
H22b H 1.0495(2) 0.1786(3) 0.28529(9) 0.0464(7) Uiso 1.000000 R
C21 C 1.03131(19) 0.0744(3) 0.18103(11) 0.0387(6) Uani 1.000000 .
H21a H 1.04116(19) -0.0202(3) 0.20375(11) 0.0465(7) Uiso 1.000000 R
H21b H 0.99216(19) 0.0426(3) 0.14817(11) 0.0465(7) Uiso 1.000000 R
C8 C 0.7218(2) 0.7436(3) -0.00645(10) 0.0410(6) Uani 1.000000 .
H8a H 0.7133(2) 0.8250(3) -0.03454(10) 0.0492(7) Uiso 1.000000 R
H8b H 0.7492(2) 0.6474(3) -0.02297(10) 0.0492(7) Uiso 1.000000 R
C9 C 0.7465(2) 0.9393(3) 0.06847(11) 0.0433(6) Uani 1.000000 .
H9a H 0.7900(2) 0.9693(3) 0.10005(11) 0.0519(7) Uiso 1.000000 R
H9b H 0.7388(2) 1.0328(3) 0.04503(11) 0.0519(7) Uiso 1.000000 R
C11 C 0.8981(2) 0.8668(3) 0.01230(12) 0.0509(7) Uani 1.000000 .
H11a H 0.8798(2) 0.9603(3) -0.00970(12) 0.0610(8) Uiso 1.000000 R
H11b H 0.9462(2) 0.9020(3) 0.04137(12) 0.0610(8) Uiso 1.000000 R
C24 C 0.8704(2) 0.1210(3) 0.23209(11) 0.0470(7) Uani 1.000000 .
H24a H 0.8293(2) 0.0809(3) 0.20095(11) 0.0564(8) Uiso 1.000000 R
H24b H 0.8908(2) 0.0289(3) 0.25435(11) 0.0564(8) Uiso 1.000000 R
C16 C 1.3832(2) 0.1833(3) 0.22332(10) 0.0389(6) Uani 1.000000 .
H16 H 1.3787(2) 0.1164(3) 0.25341(10) 0.0466(7) Uiso 1.000000 R
C20 C 1.18926(19) 0.1839(3) 0.21395(10) 0.0372(6) Uani 1.000000 .
H20 H 1.19792(19) 0.0926(3) 0.23896(10) 0.0446(7) Uiso 1.000000 R
C17 C 1.2934(2) 0.2393(3) 0.19706(10) 0.0356(5) Uani 1.000000 .
C6 C 0.4088(2) 0.7184(3) 0.02404(10) 0.0426(6) Uani 1.000000 .
H6 H 0.4334(2) 0.6698(3) -0.00690(10) 0.0511(7) Uiso 1.000000 R
C5 C 0.4749(2) 0.8125(3) 0.05655(10) 0.0369(6) Uani 1.000000 .
C3 C 0.3356(2) 0.8607(4) 0.11619(12) 0.0518(7) Uani 1.000000 .
H3 H 0.3109(2) 0.9083(4) 0.14731(12) 0.0622(9) Uiso 1.000000 R
C2 C 0.3065(2) 0.6960(3) 0.03709(11) 0.0462(7) Uani 1.000000 .
H2 H 0.2618(2) 0.6349(3) 0.01466(11) 0.0554(8) Uiso 1.000000 R
C18 C 1.3019(2) 0.3434(4) 0.15336(11) 0.0505(7) Uani 1.000000 .
H18 H 1.2420(2) 0.3853(4) 0.13617(11) 0.0605(8) Uiso 1.000000 R
C19 C 1.3970(2) 0.3851(4) 0.13524(11) 0.0529(7) Uani 1.000000 .
H19 H 1.4017(2) 0.4547(4) 0.10584(11) 0.0635(9) Uiso 1.000000 R
C1 C 0.2716(2) 0.7653(3) 0.08369(11) 0.0449(6) Uani 1.000000 .
C25 C 0.8023(2) 0.2287(5) 0.26484(14) 0.0670(9) Uani 1.000000 .
H25a H 0.8404(7) 0.264(2) 0.2972(5) 0.1004(14) Uiso 1.000000 GR
H25b H 0.7815(16) 0.3207(15) 0.2434(4) 0.1004(14) Uiso 1.000000 GR
H25c H 0.7417(10) 0.1702(10) 0.2748(8) 0.1004(14) Uiso 1.000000 GR
C12 C 0.9531(3) 0.7475(5) -0.02261(14) 0.0690(10) Uani 1.000000 .
H12a H 0.9665(18) 0.6505(12) -0.0023(4) 0.1035(14) Uiso 1.000000 GR
H12b H 0.9102(9) 0.724(2) -0.0545(5) 0.1035(14) Uiso 1.000000 GR
H12c H 1.0178(10) 0.7927(13) -0.0332(9) 0.1035(14) Uiso 1.000000 GR
O5 O 1.13900(13) 0.3113(2) 0.24020(7) 0.0382(4) Uani 1.000000 .
O7 O 0.94367(15) 0.4784(2) 0.18635(7) 0.0468(5) Uani 1.000000 .
O4 O 0.87465(16) 0.7165(2) 0.12221(7) 0.0467(5) Uani 1.000000 .
H4a H 0.895(2) 0.6378(3) 0.1399(6) 0.0701(7) Uiso 1.000000 GR
O1 O 0.62330(14) 0.7084(2) 0.01460(7) 0.0395(4) Uani 1.000000 .
O3 O 0.81976(15) 0.5263(2) 0.06459(7) 0.0452(4) Uani 1.000000 .
O6 O 1.13047(13) 0.1355(2) 0.16701(7) 0.0389(4) Uani 1.000000 .
O2 O 0.64706(13) 0.8905(2) 0.08546(7) 0.0413(4) Uani 1.000000 .
O8 O 0.89221(15) 0.2891(2) 0.12772(7) 0.0441(4) Uani 1.000000 .
H8 H 0.870(2) 0.3674(4) 0.1107(6) 0.0662(7) Uiso 1.000000 GR

loop_
_atom_site_aniso_label
_atom_site_aniso_U_11
_atom_site_aniso_U_22
_atom_site_aniso_U_33
_atom_site_aniso_U_12
_atom_site_aniso_U_13
_atom_site_aniso_U_23
Br2 0.0539(2) 0.1136(3) 0.0509(2) -0.02574(19) 0.01056(14) -0.01418(18)
Br1 0.0461(2) 0.0749(2) 0.0905(3) 0.00146(16) 0.00197(17) -0.00549(19)
C26 0.0303(12) 0.0346(13) 0.0278(11) 0.0010(10) 0.0047(9) 0.0005(10)
C7 0.0489(15) 0.0326(13) 0.0345(13) 0.0037(11) -0.0086(11) 0.0040(10)
C13 0.0329(12) 0.0344(13) 0.0291(12) -0.0012(10) 0.0017(10) 0.0016(10)
C14 0.0434(15) 0.0459(15) 0.0369(13) -0.0078(12) 0.0005(11) -0.0094(12)
C23 0.0370(13) 0.0339(13) 0.0330(12) 0.0014(10) 0.0017(10) 0.0036(10)
C10 0.0440(14) 0.0308(13) 0.0343(12) -0.0017(11) -0.0001(10) 0.0056(10)
C4 0.0485(16) 0.0478(16) 0.0430(15) 0.0021(12) -0.0112(12) -0.0145(12)
C15 0.0408(15) 0.0424(14) 0.0437(14) 0.0032(12) -0.0100(11) -0.0032(12)
C22 0.0454(15) 0.0426(14) 0.0279(12) 0.0072(11) 0.0007(10) 0.0032(11)
C21 0.0379(14) 0.0318(13) 0.0462(14) -0.0007(11) -0.0004(11) -0.0014(11)
C8 0.0531(16) 0.0402(15) 0.0291(12) 0.0033(12) -0.0030(11) 0.0038(11)
C9 0.0472(15) 0.0296(13) 0.0521(15) -0.0013(11) -0.0085(12) 0.0012(12)
C11 0.0549(17) 0.0473(16) 0.0506(16) -0.0100(13) 0.0048(13) 0.0161(13)
C24 0.0481(16) 0.0498(16) 0.0433(15) -0.0051(13) 0.0053(12) 0.0133(13)
C16 0.0441(15) 0.0325(13) 0.0395(13) 0.0018(11) -0.0044(11) 0.0053(11)
C20 0.0429(14) 0.0296(13) 0.0387(13) 0.0051(11) -0.0025(11) 0.0034(10)
C17 0.0414(14) 0.0281(12) 0.0368(13) 0.0016(10) -0.0043(10) -0.0014(10)
C6 0.0547(17) 0.0381(14) 0.0339(13) 0.0031(12) -0.0095(12) -0.0035(11)
C5 0.0469(15) 0.0294(13) 0.0334(12) 0.0050(11) -0.0106(11) 0.0036(10)
C3 0.0507(17) 0.0572(18) 0.0469(16) 0.0070(14) -0.0057(13) -0.0114(14)
C2 0.0539(17) 0.0369(15) 0.0461(15) -0.0036(12) -0.0158(13) -0.0025(12)
C18 0.0456(16) 0.0552(17) 0.0495(16) 0.0033(13) -0.0089(12) 0.0154(14)
C19 0.0559(18) 0.0597(18) 0.0424(15) -0.0072(14) -0.0055(13) 0.0165(14)
C1 0.0451(15) 0.0400(15) 0.0485(15) 0.0085(12) -0.0086(12) 0.0027(12)
C25 0.0496(18) 0.086(2) 0.066(2) 0.0037(17) 0.0201(16) 0.0124(18)
C12 0.068(2) 0.082(2) 0.0591(19) -0.0142(18) 0.0230(17) -0.0040(17)
O5 0.0419(10) 0.0380(10) 0.0345(9) 0.0028(8) -0.0018(7) -0.0038(7)
O7 0.0650(12) 0.0323(10) 0.0415(10) 0.0026(8) -0.0128(9) 0.0028(8)
O4 0.0614(12) 0.0396(10) 0.0377(10) -0.0006(9) -0.0149(9) 0.0047(8)
O1 0.0462(10) 0.0372(9) 0.0344(9) 0.0006(8) -0.0054(7) -0.0044(7)
O3 0.0606(12) 0.0312(10) 0.0426(10) 0.0005(8) -0.0118(8) 0.0032(8)
O6 0.0372(9) 0.0382(10) 0.0412(9) -0.0012(7) -0.0002(7) -0.0073(8)
O2 0.0441(10) 0.0388(10) 0.0401(9) 0.0006(8) -0.0086(8) -0.0068(8)
O8 0.0581(12) 0.0405(10) 0.0326(9) 0.0042(9) -0.0100(8) 0.0007(8)

loop_
_atom_type_symbol
_atom_type_scat_dispersion_real
_atom_type_scat_dispersion_imag
_atom_type_scat_Cromer_Mann_a1
_atom_type_scat_Cromer_Mann_a2
_atom_type_scat_Cromer_Mann_a3
_atom_type_scat_Cromer_Mann_a4
_atom_type_scat_Cromer_Mann_b1
_atom_type_scat_Cromer_Mann_b2
_atom_type_scat_Cromer_Mann_b3
_atom_type_scat_Cromer_Mann_b4
_atom_type_scat_Cromer_Mann_c
_atom_type_scat_source
_atom_type_scat_dispersion_source
H 0.00000 0.00000 0.49300 0.32291 0.14019 0.04081 10.51090 26.12570 3.14236 57.79970 0.0030380000826 'International Tables Volume C Table 6.1.1.4 (pp. 500-502)' 'Henke, Gullikson and Davis, At. Data and Nucl. Data Tables, 1993, 54, 2'
C 0.00347 0.00161 2.31000 1.02000 1.58860 0.86500 20.84390 10.20750 0.56870 51.65120 0.215599998832 'International Tables Volume C Table 6.1.1.4 (pp. 500-502)' 'Henke, Gullikson and Davis, At. Data and Nucl. Data Tables, 1993, 54, 2'
Br -0.28346 2.55990 17.17890 5.23580 5.63770 3.98510 2.17230 16.57960 0.26090 41.43280 2.95569992065 'International Tables Volume C Table 6.1.1.4 (pp. 500-502)' 'Henke, Gullikson and Davis, At. Data and Nucl. Data Tables, 1993, 54, 2'
O 0.01158 0.00611 3.04850 2.28680 1.54630 0.86700 13.27710 5.70110 0.32390 32.90890 0.250800013542 'International Tables Volume C Table 6.1.1.4 (pp. 500-502)' 'Henke, Gullikson and Davis, At. Data and Nucl. Data Tables, 1993, 54, 2'

loop_
_geom_angle_atom_site_label_1
_geom_angle_atom_site_label_2
_geom_angle_atom_site_label_3
_geom_angle
_geom_angle_site_symmetry_1
_geom_angle_site_symmetry_3
O7 C26 C23 122.7(2) . .
O8 C26 C23 114.3(2) . .
O8 C26 O7 122.9(2) . .
C5 C7 H7 108.57(13) . .
O1 C7 H7 108.57(12) . .
O1 C7 C5 109.7(2) . .
O2 C7 H7 108.57(13) . .
O2 C7 C5 110.4(2) . .
O2 C7 O1 111.05(19) . .
O4 C13 C10 114.8(2) . .
O3 C13 C10 122.5(2) . .
O3 C13 O4 122.6(2) . .
C15 C14 Br2 120.0(2) . .
C19 C14 Br2 119.2(2) . .
C19 C14 C15 120.8(3) . .
C22 C23 C26 111.0(2) . .
C21 C23 C26 110.69(19) . .
C21 C23 C22 107.3(2) . .
C24 C23 C26 107.4(2) . .
C24 C23 C22 111.6(2) . .
C24 C23 C21 108.8(2) . .
C8 C10 C13 111.0(2) . .
C9 C10 C13 110.1(2) . .
C9 C10 C8 107.7(2) . .
C11 C10 C13 107.9(2) . .
C11 C10 C8 110.3(2) . .
C11 C10 C9 109.9(2) . .
C5 C4 H4 119.47(16) . .
C3 C4 H4 119.47(16) . .
C3 C4 C5 121.1(2) . .
H15 C15 C14 120.50(16) . .
C16 C15 C14 119.0(2) . .
C16 C15 H15 120.50(15) . .
H22a C22 C23 109.24(13) . .
H22b C22 C23 109.24(13) . .
H22b C22 H22a 107.9 . .
O5 C22 C23 111.86(19) . .
O5 C22 H22a 109.24(12) . .
O5 C22 H22b 109.24(12) . .
H21a C21 C23 109.38(13) . .
H21b C21 C23 109.38(13) . .
H21b C21 H21a 108.0 . .
O6 C21 C23 111.27(19) . .
O6 C21 H21a 109.38(12) . .
O6 C21 H21b 109.38(12) . .
H8a C8 C10 109.26(13) . .
H8b C8 C10 109.26(14) . .
H8b C8 H8a 107.9 . .
O1 C8 C10 111.8(2) . .
O1 C8 H8a 109.26(12) . .
O1 C8 H8b 109.26(13) . .
H9a C9 C10 109.46(13) . .
H9b C9 C10 109.46(13) . .
H9b C9 H9a 108.0 . .
O2 C9 C10 110.9(2) . .
O2 C9 H9a 109.46(12) . .
O2 C9 H9b 109.46(12) . .
H11a C11 C10 108.47(14) . .
H11b C11 C10 108.47(14) . .
H11b C11 H11a 107.5 . .
C12 C11 C10 115.2(2) . .
C12 C11 H11a 108.47(17) . .
C12 C11 H11b 108.47(18) . .
H24a C24 C23 108.40(14) . .
H24b C24 C23 108.40(13) . .
H24b C24 H24a 107.5 . .
C25 C24 C23 115.5(2) . .
C25 C24 H24a 108.40(17) . .
C25 C24 H24b 108.40(16) . .
H16 C16 C15 119.57(15) . .
C17 C16 C15 120.9(2) . .
C17 C16 H16 119.57(15) . .
C17 C20 H20 109.58(13) . .
O5 C20 H20 109.58(12) . .
O5 C20 C17 109.3(2) . .
O6 C20 H20 109.58(12) . .
O6 C20 C17 108.4(2) . .
O6 C20 O5 110.37(18) . .
C20 C17 C16 120.6(2) . .
C18 C17 C16 118.6(2) . .
C18 C17 C20 120.7(2) . .
C5 C6 H6 119.67(16) . .
C2 C6 H6 119.67(15) . .
C2 C6 C5 120.7(2) . .
C4 C5 C7 120.9(2) . .
C6 C5 C7 120.2(2) . .
C6 C5 C4 118.8(3) . .
H3 C3 C4 120.40(16) . .
C1 C3 C4 119.2(3) . .
C1 C3 H3 120.40(17) . .
H2 C2 C6 120.42(15) . .
C1 C2 C6 119.2(2) . .
C1 C2 H2 120.42(16) . .
H18 C18 C17 119.53(16) . .
C19 C18 C17 120.9(3) . .
C19 C18 H18 119.53(16) . .
C18 C19 C14 119.7(3) . .
H19 C19 C14 120.17(16) . .
H19 C19 C18 120.17(16) . .
C3 C1 Br1 119.5(2) . .
C2 C1 Br1 119.5(2) . .
C2 C1 C3 121.1(3) . .
H25a C25 C24 109.5 . .
H25b C25 C24 109.5 . .
H25b C25 H25a 109.5 . .
H25c C25 C24 109.5 . .
H25c C25 H25a 109.5 . .
H25c C25 H25b 109.5 . .
H12a C12 C11 109.5 . .
H12b C12 C11 109.5 . .
H12b C12 H12a 109.5 . .
H12c C12 C11 109.5 . .
H12c C12 H12a 109.5 . .
H12c C12 H12b 109.5 . .
C20 O5 C22 111.27(19) . .
H4a O4 C13 109.5 . .
C8 O1 C7 110.08(19) . .
C20 O6 C21 110.84(18) . .
C9 O2 C7 109.93(19) . .
H8 O8 C26 109.5 . .

loop_
_geom_bond_atom_site_label_1
_geom_bond_atom_site_label_2
_geom_bond_distance
_geom_bond_site_symmetry_2
Br2 C14 1.894(3) .
Br1 C1 1.894(3) .
C26 C23 1.515(3) .
C26 O7 1.227(3) .
C26 O8 1.295(3) .
C7 H7 0.9800 .
C7 C5 1.499(4) .
C7 O1 1.405(3) .
C7 O2 1.407(3) .
C13 C10 1.510(3) .
C13 O4 1.297(3) .
C13 O3 1.230(3) .
C14 C15 1.375(4) .
C14 C19 1.374(4) .
C23 C22 1.522(3) .
C23 C21 1.529(3) .
C23 C24 1.545(3) .
C10 C8 1.523(3) .
C10 C9 1.533(4) .
C10 C11 1.539(4) .
C4 H4 0.9300 .
C4 C5 1.384(4) .
C4 C3 1.373(4) .
C15 H15 0.9300 .
C15 C16 1.385(4) .
C22 H22a 0.9700 .
C22 H22b 0.9700 .
C22 O5 1.426(3) .
C21 H21a 0.9700 .
C21 H21b 0.9700 .
C21 O6 1.430(3) .
C8 H8a 0.9700 .
C8 H8b 0.9700 .
C8 O1 1.421(3) .
C9 H9a 0.9700 .
C9 H9b 0.9700 .
C9 O2 1.423(3) .
C11 H11a 0.9700 .
C11 H11b 0.9700 .
C11 C12 1.509(4) .
C24 H24a 0.9700 .
C24 H24b 0.9700 .
C24 C25 1.511(4) .
C16 H16 0.9300 .
C16 C17 1.380(3) .
C20 H20 0.9800 .
C20 C17 1.493(4) .
C20 O5 1.412(3) .
C20 O6 1.411(3) .
C17 C18 1.388(4) .
C6 H6 0.9300 .
C6 C5 1.384(3) .
C6 C2 1.381(4) .
C3 H3 0.9300 .
C3 C1 1.374(4) .
C2 H2 0.9300 .
C2 C1 1.376(4) .
C18 H18 0.9300 .
C18 C19 1.366(4) .
C19 H19 0.9300 .
C25 H25a 0.9600 .
C25 H25b 0.9600 .
C25 H25c 0.9600 .
C12 H12a 0.9600 .
C12 H12b 0.9600 .
C12 H12c 0.9600 .
O4 H4a 0.8200 .
O8 H8 0.8200 .
